data_7114990
loop_
_publ_author_name
'Dimitrou, Katerina'
'Brown, Angelica D.'
'Christou, George'
'Concolino, Thomas E.'
'Rheingold, Arnold L.'

_publ_section_title
;
 Mixed-valence, tetranuclear cobalt(iii,iv) complexes: preparation and
 properties of [Co4O4(O2CR)2(bpy)4]3+ salts
;
_journal_issue 14
_journal_name_full 'Chemical Communications'
_journal_page_first 1284
_journal_paper_doi 10.1039/b102008k
_journal_year 2001
_chemical_formula_sum 'C56 H49 Cl3 Co4 N11 O27'
_chemical_formula_weight 1650.13
_chemical_name_systematic
; 
? 
;
_space_group_IT_number 2
_symmetry_cell_setting triclinic
_symmetry_space_group_name_Hall '-P 1'
_symmetry_space_group_name_H-M 'P -1'
_atom_sites_solution_hydrogens geom
_atom_sites_solution_primary direct
_atom_sites_solution_secondary difmap
_audit_creation_method SHELXL-97
_cell_angle_alpha 91.8195(6)
_cell_angle_beta 95.8450(8)
_cell_angle_gamma 110.1203(4)
_cell_formula_units_Z 2
_cell_length_a 11.6330(2)
_cell_length_b 14.1304(2)
_cell_length_c 20.7165(2)
_cell_measurement_temperature 173(2)
_cell_volume 3172.77(8)
_computing_cell_refinement 'Bruker SMART'
_computing_data_collection 'Bruker SMART'
_computing_data_reduction 'Bruker SHELXTL'
_computing_molecular_graphics 'Bruker SHELXTL'
_computing_publication_material 'Bruker SHELXTL'
_computing_structure_refinement 'SHELXL-97 (Sheldrick, 1997)'
_computing_structure_solution 'SHELXS-97 (Sheldrick, 1990)'
_diffrn_ambient_temperature 173(2)
_diffrn_measured_fraction_theta_full 0.943
_diffrn_measured_fraction_theta_max 0.943
_diffrn_measurement_device_type 'CCD area detector'
_diffrn_measurement_method 'phi and omega scans'
_diffrn_radiation_monochromator graphite
_diffrn_radiation_source 'fine-focus sealed tube'
_diffrn_radiation_type MoK\a
_diffrn_radiation_wavelength 0.71073
_diffrn_reflns_av_R_equivalents 0.0581
_diffrn_reflns_av_sigmaI/netI 0.0523
_diffrn_reflns_limit_h_max 13
_diffrn_reflns_limit_h_min -13
_diffrn_reflns_limit_k_max 16
_diffrn_reflns_limit_k_min -16
_diffrn_reflns_limit_l_max 24
_diffrn_reflns_limit_l_min 0
_diffrn_reflns_number 18626
_diffrn_reflns_theta_full 25.00
_diffrn_reflns_theta_max 25.00
_diffrn_reflns_theta_min 1.88
_exptl_absorpt_coefficient_mu 1.251
_exptl_absorpt_correction_T_max 1.000
_exptl_absorpt_correction_T_min 0.658
_exptl_absorpt_correction_type 'Empirical from DIFABS'
_exptl_crystal_colour 'dark brown'
_exptl_crystal_density_diffrn 1.727
_exptl_crystal_density_method 'not measured'
_exptl_crystal_description block
_exptl_crystal_F_000 1674
_exptl_crystal_size_max 0.50
_exptl_crystal_size_mid 0.40
_exptl_crystal_size_min 0.20
_refine_diff_density_max 1.478
_refine_diff_density_min -1.002
_refine_diff_density_rms 0.128
_refine_ls_extinction_method none
_refine_ls_goodness_of_fit_ref 1.750
_refine_ls_hydrogen_treatment mixed
_refine_ls_matrix_type full
_refine_ls_number_parameters 910
_refine_ls_number_reflns 10537
_refine_ls_number_restraints 0
_refine_ls_restrained_S_all 1.750
_refine_ls_R_factor_all 0.0846
_refine_ls_R_factor_gt 0.0696
_refine_ls_shift/su_max 0.012
_refine_ls_shift/su_mean 0.001
_refine_ls_structure_factor_coef Fsqd
_refine_ls_weighting_details 'calc w=1/[\s^2^(Fo^2^)+(0.1000P)^2^+0.0000P] where P=(Fo^2^+2Fc^2^)/3'
_refine_ls_weighting_scheme calc
_refine_ls_wR_factor_gt 0.2089
_refine_ls_wR_factor_ref 0.2279
_reflns_number_gt 8985
_reflns_number_total 10537
_reflns_threshold_expression >2sigma(I)
_cod_data_source_file b102008k.txt
_cod_data_source_block chr03
_cod_depositor_comments
;
The following automatic conversions were performed:

'_symmetry_cell_setting' value 'Triclinic' changed to 'triclinic'
according to
/usr/data/users/saulius/automatic-downloads/retrospective/RSC/lib/dictionaries/cif_core.dic
dictionary named 'cif_core.dic' version 2.4.2 from 2011-04-26.

Automatic conversion script
Id: cif_fix_values 2281 2013-09-26 08:29:07Z andrius 
;
_cod_original_cell_volume 3172.78(4)
_cod_original_sg_symbol_H-M P-1
_cod_database_code 7114990

loop_
_symmetry_equiv_pos_as_xyz
'x, y, z'
'-x, -y, -z'

loop_
_atom_site_label
_atom_site_type_symbol
_atom_site_fract_x
_atom_site_fract_y
_atom_site_fract_z
_atom_site_U_iso_or_equiv
_atom_site_adp_type
_atom_site_occupancy
_atom_site_symmetry_multiplicity
_atom_site_calc_flag
_atom_site_refinement_flags
Co1 Co 0.31865(6) -0.11872(5) 0.21024(3) 0.0250(2) Uani 1 1 d .
Co2 Co 0.14593(6) -0.29928(5) 0.20537(3) 0.0251(2) Uani 1 1 d .
Co3 Co 0.39406(6) -0.28597(5) 0.24394(3) 0.0252(2) Uani 1 1 d .
Co4 Co 0.28102(6) -0.21688(5) 0.32966(3) 0.0261(2) Uani 1 1 d .
Cl1 Cl -0.1068(2) -0.07514(16) 0.38145(10) 0.0680(6) Uani 1 1 d .
Cl2 Cl -0.2622(3) 0.3138(3) 0.36447(15) 0.1087(10) Uani 1 1 d .
Cl3 Cl -0.4126(2) 0.3185(2) 0.02695(10) 0.0765(6) Uani 1 1 d .
O1 O 0.4112(3) -0.1555(3) 0.27977(17) 0.0288(8) Uani 1 1 d .
O2 O 0.2394(3) -0.3353(3) 0.27466(17) 0.0291(8) Uani 1 1 d .
O3 O 0.3015(3) -0.2484(3) 0.17591(17) 0.0273(8) Uani 1 1 d .
O4 O 0.1898(3) -0.1807(3) 0.25951(17) 0.0273(8) Uani 1 1 d .
O5 O 0.2167(3) -0.0976(3) 0.13637(17) 0.0283(8) Uani 1 1 d .
O6 O 0.0649(3) -0.2504(3) 0.13320(17) 0.0295(8) Uani 1 1 d .
O7 O -0.0327(4) -0.0162(3) -0.1620(2) 0.0458(11) Uani 1 1 d .
O8 O -0.1983(5) -0.1446(4) -0.1543(2) 0.0625(15) Uani 1 1 d .
O9 O 0.4784(3) -0.3214(3) 0.32035(18) 0.0319(8) Uani 1 1 d .
O10 O 0.3835(3) -0.2600(3) 0.39267(17) 0.0313(8) Uani 1 1 d .
O11 O 0.7834(5) -0.4659(4) 0.5812(2) 0.0611(13) Uani 1 1 d .
O12 O 0.6851(5) -0.4112(5) 0.6463(2) 0.0667(15) Uani 1 1 d .
O16 O -0.0313(8) -0.0896(6) 0.3369(4) 0.122(3) Uani 1 1 d .
O15 O -0.0514(13) -0.0538(18) 0.4406(5) 0.282(11) Uani 1 1 d .
O14 O -0.1302(17) 0.0089(11) 0.3764(8) 0.243(9) Uani 1 1 d .
O13 O -0.2124(11) -0.1514(9) 0.3779(8) 0.236(8) Uani 1 1 d .
O24 O -0.3857(5) 0.3429(4) 0.0950(3) 0.0673(15) Uani 1 1 d .
O23 O -0.3297(7) 0.2730(6) 0.0057(3) 0.091(2) Uani 1 1 d .
O22 O -0.5359(8) 0.2488(11) 0.0165(5) 0.180(6) Uani 1 1 d .
O21 O -0.4108(16) 0.3998(11) -0.0094(6) 0.228(8) Uani 1 1 d .
O20 O -0.3419(8) 0.3677(7) 0.3586(4) 0.118(3) Uani 1 1 d .
O19 O -0.2618(8) 0.2762(9) 0.2956(4) 0.140(4) Uani 1 1 d .
O18 O -0.3131(13) 0.2299(10) 0.3972(7) 0.200(6) Uani 1 1 d .
O17 O -0.1374(11) 0.3587(12) 0.3817(8) 0.226(7) Uani 1 1 d .
O25 O -0.1421(7) -0.1822(6) 0.5611(4) 0.110(2) Uani 1 1 d .
O26 O -0.3434(10) 0.0362(11) 0.3181(6) 0.198(6) Uani 1 1 d .
O27 O -0.3200(8) 0.5932(7) 0.0113(5) 0.129(3) Uani 1 1 d .
N1 N -0.0943(5) -0.0885(4) -0.1344(2) 0.0385(11) Uani 1 1 d .
N2 N 0.7075(5) -0.4271(4) 0.5917(2) 0.0427(12) Uani 1 1 d .
N3 N 0.0899(4) -0.4249(3) 0.1513(2) 0.0301(10) Uani 1 1 d .
N4 N -0.0157(4) -0.3573(3) 0.2335(2) 0.0310(10) Uani 1 1 d .
N5 N 0.3407(4) 0.0163(3) 0.2446(2) 0.0285(10) Uani 1 1 d .
N6 N 0.4539(4) -0.0465(3) 0.1621(2) 0.0293(10) Uani 1 1 d .
N7 N 0.3819(4) -0.4155(3) 0.2050(2) 0.0281(9) Uani 1 1 d .
N8 N 0.5517(4) -0.2411(3) 0.2094(2) 0.0293(10) Uani 1 1 d .
N9 N 0.1531(4) -0.2738(4) 0.3841(2) 0.0375(11) Uani 1 1 d .
N10 N 0.3191(5) -0.0975(4) 0.3896(2) 0.0395(12) Uani 1 1 d .
N11 N -0.0697(13) 0.2058(9) 0.1829(6) 0.136(4) Uani 1 1 d .
C1 C 0.1192(5) -0.1657(4) 0.1110(2) 0.0251(11) Uani 1 1 d .
C2 C 0.0627(5) -0.1462(4) 0.0467(2) 0.0258(11) Uani 1 1 d .
C3 C 0.1316(5) -0.0671(4) 0.0125(3) 0.0301(11) Uani 1 1 d .
H3A H 0.2126 -0.0257 0.0304 0.036 Uiso 1 1 calc R
C4 C 0.0819(5) -0.0481(4) -0.0484(3) 0.0321(12) Uani 1 1 d .
H4A H 0.1285 0.0044 -0.0727 0.039 Uiso 1 1 calc R
C5 C -0.0387(5) -0.1096(4) -0.0716(2) 0.0317(12) Uani 1 1 d .
C6 C -0.1070(5) -0.1893(4) -0.0381(3) 0.0342(12) Uani 1 1 d .
H6A H -0.1885 -0.2301 -0.0555 0.041 Uiso 1 1 calc R
C7 C -0.0551(5) -0.2083(4) 0.0206(3) 0.0319(12) Uani 1 1 d .
H7A H -0.1000 -0.2640 0.0432 0.038 Uiso 1 1 calc R
C8 C 0.4555(5) -0.3051(4) 0.3775(2) 0.0261(11) Uani 1 1 d .
C9 C 0.5207(5) -0.3390(4) 0.4335(2) 0.0269(11) Uani 1 1 d .
C10 C 0.6053(5) -0.3850(4) 0.4216(3) 0.0363(13) Uani 1 1 d .
H10A H 0.6210 -0.3956 0.3784 0.044 Uiso 1 1 calc R
C11 C 0.6667(5) -0.4154(4) 0.4733(3) 0.0368(13) Uani 1 1 d .
H11A H 0.7251 -0.4468 0.4662 0.044 Uiso 1 1 calc R
C12 C 0.6402(5) -0.3984(4) 0.5360(3) 0.0352(13) Uani 1 1 d .
C13 C 0.5549(6) -0.3561(4) 0.5483(3) 0.0364(13) Uani 1 1 d .
H13A H 0.5379 -0.3466 0.5914 0.044 Uiso 1 1 calc R
C14 C 0.4932(6) -0.3269(4) 0.4955(3) 0.0366(13) Uani 1 1 d .
H14A H 0.4320 -0.2985 0.5026 0.044 Uiso 1 1 calc R
C15 C 0.1478(5) -0.4462(4) 0.1021(3) 0.0343(12) Uani 1 1 d .
H15A H 0.2251 -0.3994 0.0942 0.041 Uiso 1 1 calc R
C16 C 0.0951(6) -0.5358(5) 0.0634(3) 0.0483(16) Uani 1 1 d .
H16A H 0.1362 -0.5499 0.0290 0.058 Uiso 1 1 calc R
C17 C -0.0148(6) -0.6031(5) 0.0747(4) 0.0561(19) Uani 1 1 d .
H17A H -0.0501 -0.6648 0.0485 0.067 Uiso 1 1 calc R
C18 C -0.0756(6) -0.5825(5) 0.1239(4) 0.0491(16) Uani 1 1 d .
H18A H -0.1528 -0.6293 0.1321 0.059 Uiso 1 1 calc R
C19 C -0.0217(5) -0.4919(4) 0.1614(3) 0.0354(13) Uani 1 1 d .
C20 C -0.0823(5) -0.4518(4) 0.2093(3) 0.0337(12) Uani 1 1 d .
C21 C -0.2005(6) -0.5016(5) 0.2256(3) 0.0513(17) Uani 1 1 d .
H21A H -0.2463 -0.5689 0.2089 0.062 Uiso 1 1 calc R
C22 C -0.2498(6) -0.4503(6) 0.2668(4) 0.0564(19) Uani 1 1 d .
H22A H -0.3290 -0.4831 0.2799 0.068 Uiso 1 1 calc R
C23 C -0.1838(6) -0.3525(5) 0.2883(3) 0.0460(15) Uani 1 1 d .
H23A H -0.2184 -0.3160 0.3149 0.055 Uiso 1 1 calc R
C24 C -0.0666(5) -0.3069(4) 0.2716(3) 0.0352(13) Uani 1 1 d .
H24A H -0.0208 -0.2389 0.2871 0.042 Uiso 1 1 calc R
C25 C 0.2682(6) 0.0414(5) 0.2822(3) 0.0383(13) Uani 1 1 d .
H25A H 0.1986 -0.0105 0.2944 0.046 Uiso 1 1 calc R
C26 C 0.2901(6) 0.1413(5) 0.3044(3) 0.0451(15) Uani 1 1 d .
H26A H 0.2390 0.1571 0.3327 0.054 Uiso 1 1 calc R
C27 C 0.3888(6) 0.2162(5) 0.2838(3) 0.0472(16) Uani 1 1 d .
H27A H 0.4056 0.2848 0.2977 0.057 Uiso 1 1 calc R
C28 C 0.4630(6) 0.1918(4) 0.2431(3) 0.0437(15) Uani 1 1 d .
H28A H 0.5305 0.2430 0.2286 0.052 Uiso 1 1 calc R
C29 C 0.4370(5) 0.0911(4) 0.2240(3) 0.0329(12) Uani 1 1 d .
C30 C 0.5001(5) 0.0544(4) 0.1765(3) 0.0342(13) Uani 1 1 d .
C31 C 0.5954(6) 0.1151(5) 0.1442(4) 0.0489(16) Uani 1 1 d .
H31A H 0.6309 0.1856 0.1557 0.059 Uiso 1 1 calc R
C32 C 0.6373(6) 0.0724(5) 0.0959(4) 0.0545(18) Uani 1 1 d .
H32A H 0.7046 0.1124 0.0749 0.065 Uiso 1 1 calc R
C33 C 0.5808(6) -0.0302(5) 0.0778(3) 0.0440(15) Uani 1 1 d .
H33A H 0.6051 -0.0598 0.0423 0.053 Uiso 1 1 calc R
C34 C 0.4891(5) -0.0886(5) 0.1120(3) 0.0349(12) Uani 1 1 d .
H34A H 0.4506 -0.1588 0.1000 0.042 Uiso 1 1 calc R
C35 C 0.2974(5) -0.5051(4) 0.2143(3) 0.0351(13) Uani 1 1 d .
H35A H 0.2336 -0.5066 0.2399 0.042 Uiso 1 1 calc R
C36 C 0.3005(6) -0.5960(5) 0.1876(3) 0.0431(15) Uani 1 1 d .
H36A H 0.2402 -0.6587 0.1948 0.052 Uiso 1 1 calc R
C37 C 0.3921(6) -0.5924(4) 0.1508(3) 0.0421(14) Uani 1 1 d .
H37A H 0.3948 -0.6534 0.1316 0.051 Uiso 1 1 calc R
C38 C 0.4815(6) -0.5013(4) 0.1409(3) 0.0397(14) Uani 1 1 d .
H38A H 0.5450 -0.4994 0.1150 0.048 Uiso 1 1 calc R
C39 C 0.4762(5) -0.4132(4) 0.1696(3) 0.0324(12) Uani 1 1 d .
C40 C 0.5721(5) -0.3124(4) 0.1713(3) 0.0331(12) Uani 1 1 d .
C41 C 0.6827(6) -0.2906(5) 0.1447(3) 0.0445(15) Uani 1 1 d .
H41A H 0.6968 -0.3399 0.1175 0.053 Uiso 1 1 calc R
C42 C 0.7718(6) -0.1955(5) 0.1589(3) 0.0479(16) Uani 1 1 d .
H42A H 0.8478 -0.1792 0.1411 0.057 Uiso 1 1 calc R
C43 C 0.7510(6) -0.1252(5) 0.1982(3) 0.0462(15) Uani 1 1 d .
H43A H 0.8123 -0.0602 0.2082 0.055 Uiso 1 1 calc R
C44 C 0.6407(5) -0.1494(4) 0.2230(3) 0.0392(14) Uani 1 1 d .
H44A H 0.6263 -0.1006 0.2505 0.047 Uiso 1 1 calc R
C45 C 0.0834(5) -0.3734(5) 0.3830(4) 0.0512(18) Uani 1 1 d .
H45A H 0.0889 -0.4192 0.3498 0.061 Uiso 1 1 calc R
C46 C 0.0051(7) -0.4088(8) 0.4291(5) 0.081(3) Uani 1 1 d .
H46A H -0.0424 -0.4786 0.4289 0.097 Uiso 1 1 calc R
C47 C -0.0021(8) -0.3386(11) 0.4762(4) 0.093(4) Uani 1 1 d .
H47A H -0.0581 -0.3611 0.5075 0.112 Uiso 1 1 calc R
C48 C 0.0687(8) -0.2393(9) 0.4783(4) 0.079(3) Uani 1 1 d .
H48A H 0.0642 -0.1922 0.5109 0.095 Uiso 1 1 calc R
C49 C 0.1461(6) -0.2098(5) 0.4321(3) 0.0441(15) Uani 1 1 d .
C50 C 0.2375(7) -0.1089(6) 0.4341(3) 0.0510(17) Uani 1 1 d .
C51 C 0.2591(11) -0.0253(8) 0.4800(4) 0.082(3) Uani 1 1 d .
H51A H 0.2024 -0.0278 0.5103 0.099 Uiso 1 1 calc R
C52 C 0.3625(13) 0.0582(7) 0.4797(6) 0.100(4) Uani 1 1 d .
H52A H 0.3767 0.1138 0.5102 0.120 Uiso 1 1 calc R
C53 C 0.4431(12) 0.0642(6) 0.4384(5) 0.089(4) Uani 1 1 d .
H53A H 0.5163 0.1218 0.4406 0.106 Uiso 1 1 calc R
C54 C 0.4201(7) -0.0133(5) 0.3924(3) 0.058(2) Uani 1 1 d .
H54A H 0.4766 -0.0078 0.3615 0.070 Uiso 1 1 calc R
C55 C 0.0014(12) 0.2364(15) 0.3050(7) 0.151(7) Uani 1 1 d .
C56 C -0.0388(10) 0.2183(8) 0.2374(6) 0.084(3) Uani 1 1 d .

loop_
_atom_site_aniso_label
_atom_site_aniso_U_11
_atom_site_aniso_U_22
_atom_site_aniso_U_33
_atom_site_aniso_U_23
_atom_site_aniso_U_13
_atom_site_aniso_U_12
Co1 0.0322(4) 0.0295(4) 0.0153(4) 0.0015(3) 0.0009(3) 0.0139(3)
Co2 0.0311(4) 0.0271(4) 0.0173(4) 0.0020(3) 0.0018(3) 0.0109(3)
Co3 0.0341(4) 0.0276(4) 0.0165(4) 0.0012(3) 0.0007(3) 0.0148(3)
Co4 0.0345(4) 0.0295(4) 0.0160(4) 0.0033(3) 0.0026(3) 0.0135(3)
Cl1 0.0914(14) 0.0734(12) 0.0446(11) -0.0111(9) -0.0096(10) 0.0418(11)
Cl2 0.0858(18) 0.158(3) 0.0792(19) 0.0166(19) -0.0075(14) 0.0428(19)
Cl3 0.1086(17) 0.1039(16) 0.0429(11) 0.0103(10) 0.0065(11) 0.0701(15)
O1 0.0350(19) 0.038(2) 0.0181(18) 0.0037(15) 0.0040(15) 0.0175(16)
O2 0.0370(19) 0.0365(19) 0.0168(18) 0.0004(15) 0.0037(15) 0.0167(16)
O3 0.0384(19) 0.0304(18) 0.0160(18) 0.0013(14) 0.0018(14) 0.0161(15)
O4 0.0320(18) 0.0317(18) 0.0198(18) 0.0023(14) 0.0026(14) 0.0133(15)
O5 0.0346(19) 0.0280(18) 0.0202(19) 0.0031(15) 0.0012(15) 0.0088(16)
O6 0.0364(19) 0.0331(19) 0.0189(18) 0.0051(15) 0.0017(15) 0.0123(16)
O7 0.060(3) 0.048(2) 0.027(2) 0.0137(19) -0.0019(19) 0.017(2)
O8 0.062(3) 0.057(3) 0.047(3) 0.014(2) -0.030(2) 0.003(2)
O9 0.041(2) 0.038(2) 0.022(2) 0.0041(16) 0.0020(16) 0.0198(17)
O10 0.043(2) 0.041(2) 0.0157(18) 0.0055(15) 0.0022(15) 0.0222(17)
O11 0.066(3) 0.079(3) 0.051(3) 0.016(3) -0.002(2) 0.043(3)
O12 0.096(4) 0.097(4) 0.024(3) 0.011(3) -0.005(2) 0.058(3)
O16 0.158(7) 0.111(6) 0.109(6) -0.013(5) 0.064(6) 0.050(5)
O15 0.211(13) 0.62(3) 0.079(7) -0.094(13) -0.049(8) 0.248(19)
O14 0.40(2) 0.209(13) 0.272(16) 0.114(12) 0.184(16) 0.250(16)
O13 0.163(10) 0.153(10) 0.310(18) -0.104(11) 0.114(11) -0.061(8)
O24 0.082(4) 0.073(3) 0.055(3) -0.017(3) 0.004(3) 0.040(3)
O23 0.116(5) 0.113(5) 0.065(4) -0.018(4) 0.023(4) 0.066(4)
O22 0.097(6) 0.319(16) 0.134(8) -0.093(10) -0.042(6) 0.110(8)
O21 0.39(2) 0.238(14) 0.188(12) 0.156(11) 0.123(13) 0.238(15)
O20 0.111(6) 0.119(6) 0.131(7) 0.004(5) 0.044(5) 0.040(5)
O19 0.107(6) 0.219(11) 0.093(6) -0.025(6) -0.014(5) 0.065(7)
O18 0.242(14) 0.187(12) 0.221(14) 0.104(11) 0.105(11) 0.107(11)
O17 0.134(9) 0.285(17) 0.241(15) -0.122(13) -0.073(10) 0.088(10)
O25 0.110(5) 0.090(5) 0.121(7) -0.009(5) 0.029(5) 0.020(4)
O26 0.162(9) 0.301(16) 0.151(10) -0.121(10) -0.060(8) 0.142(11)
O27 0.125(7) 0.125(7) 0.124(7) -0.012(6) 0.016(6) 0.030(5)
N1 0.048(3) 0.038(3) 0.026(3) 0.002(2) -0.008(2) 0.014(2)
N2 0.048(3) 0.051(3) 0.029(3) 0.010(2) -0.004(2) 0.018(2)
N3 0.041(2) 0.033(2) 0.020(2) 0.0002(18) -0.0040(19) 0.021(2)
N4 0.038(2) 0.037(2) 0.019(2) 0.0067(19) 0.0004(18) 0.015(2)
N5 0.034(2) 0.030(2) 0.022(2) 0.0002(18) -0.0074(18) 0.0152(19)
N6 0.034(2) 0.031(2) 0.022(2) 0.0031(18) 0.0004(18) 0.0104(19)
N7 0.030(2) 0.034(2) 0.023(2) 0.0084(18) 0.0015(18) 0.0151(19)
N8 0.034(2) 0.031(2) 0.026(2) 0.0025(18) -0.0010(18) 0.0160(19)
N9 0.040(3) 0.052(3) 0.026(3) 0.017(2) 0.002(2) 0.022(2)
N10 0.052(3) 0.042(3) 0.026(3) 0.000(2) -0.009(2) 0.022(2)
N11 0.220(14) 0.130(9) 0.095(8) -0.001(7) 0.030(9) 0.106(9)
C1 0.033(3) 0.029(3) 0.017(2) 0.000(2) 0.001(2) 0.017(2)
C2 0.031(3) 0.027(2) 0.020(3) 0.000(2) -0.001(2) 0.013(2)
C3 0.034(3) 0.035(3) 0.024(3) 0.000(2) 0.001(2) 0.015(2)
C4 0.039(3) 0.038(3) 0.020(3) 0.005(2) 0.002(2) 0.015(2)
C5 0.044(3) 0.038(3) 0.016(3) -0.003(2) -0.005(2) 0.021(2)
C6 0.040(3) 0.027(3) 0.028(3) -0.005(2) -0.009(2) 0.006(2)
C7 0.046(3) 0.028(3) 0.022(3) 0.001(2) 0.002(2) 0.013(2)
C8 0.032(3) 0.025(2) 0.020(3) 0.005(2) 0.002(2) 0.009(2)
C9 0.033(3) 0.027(2) 0.021(3) 0.003(2) -0.002(2) 0.012(2)
C10 0.038(3) 0.039(3) 0.030(3) 0.004(2) -0.003(2) 0.013(2)
C11 0.035(3) 0.045(3) 0.034(3) 0.004(3) 0.004(2) 0.019(3)
C12 0.043(3) 0.029(3) 0.027(3) 0.003(2) -0.010(2) 0.007(2)
C13 0.051(3) 0.044(3) 0.019(3) 0.000(2) -0.002(2) 0.024(3)
C14 0.050(3) 0.038(3) 0.026(3) 0.001(2) 0.001(2) 0.022(3)
C15 0.039(3) 0.037(3) 0.025(3) -0.002(2) -0.001(2) 0.012(2)
C16 0.054(4) 0.055(4) 0.041(4) -0.008(3) 0.007(3) 0.026(3)
C17 0.052(4) 0.047(4) 0.064(5) -0.021(3) -0.001(3) 0.015(3)
C18 0.047(4) 0.033(3) 0.060(4) -0.009(3) 0.006(3) 0.005(3)
C19 0.042(3) 0.028(3) 0.035(3) 0.002(2) 0.003(2) 0.010(2)
C20 0.038(3) 0.036(3) 0.027(3) 0.004(2) 0.002(2) 0.012(2)
C21 0.043(3) 0.048(4) 0.049(4) -0.004(3) 0.008(3) -0.001(3)
C22 0.041(3) 0.065(4) 0.051(4) 0.002(4) 0.016(3) 0.000(3)
C23 0.043(3) 0.064(4) 0.031(3) 0.002(3) 0.012(3) 0.017(3)
C24 0.041(3) 0.038(3) 0.028(3) 0.001(2) 0.005(2) 0.015(3)
C25 0.050(3) 0.047(3) 0.021(3) 0.003(2) 0.002(2) 0.022(3)
C26 0.068(4) 0.045(3) 0.029(3) -0.009(3) -0.006(3) 0.033(3)
C27 0.064(4) 0.038(3) 0.036(4) -0.013(3) -0.018(3) 0.020(3)
C28 0.053(4) 0.033(3) 0.036(3) -0.004(3) -0.010(3) 0.008(3)
C29 0.036(3) 0.036(3) 0.024(3) -0.003(2) -0.010(2) 0.013(2)
C30 0.033(3) 0.039(3) 0.030(3) 0.007(2) -0.007(2) 0.013(2)
C31 0.047(3) 0.037(3) 0.059(4) 0.009(3) 0.011(3) 0.009(3)
C32 0.050(4) 0.052(4) 0.066(5) 0.022(3) 0.030(3) 0.016(3)
C33 0.045(3) 0.057(4) 0.040(4) 0.018(3) 0.018(3) 0.026(3)
C34 0.042(3) 0.044(3) 0.021(3) 0.009(2) 0.005(2) 0.019(3)
C35 0.041(3) 0.039(3) 0.026(3) 0.006(2) 0.001(2) 0.016(2)
C36 0.046(3) 0.035(3) 0.045(4) 0.004(3) -0.004(3) 0.011(3)
C37 0.055(4) 0.032(3) 0.041(4) -0.003(3) -0.006(3) 0.020(3)
C38 0.048(3) 0.040(3) 0.039(3) -0.002(3) 0.006(3) 0.026(3)
C39 0.041(3) 0.040(3) 0.022(3) 0.004(2) 0.004(2) 0.021(2)
C40 0.037(3) 0.039(3) 0.025(3) 0.005(2) 0.003(2) 0.015(2)
C41 0.047(3) 0.049(4) 0.044(4) 0.004(3) 0.010(3) 0.024(3)
C42 0.035(3) 0.057(4) 0.049(4) 0.010(3) 0.009(3) 0.010(3)
C43 0.041(3) 0.042(3) 0.048(4) 0.005(3) -0.001(3) 0.008(3)
C44 0.043(3) 0.039(3) 0.035(3) -0.002(3) -0.010(3) 0.018(3)
C45 0.036(3) 0.057(4) 0.053(4) 0.029(3) -0.007(3) 0.008(3)
C46 0.050(4) 0.100(7) 0.070(6) 0.058(6) -0.007(4) -0.004(4)
C47 0.062(5) 0.183(12) 0.037(5) 0.036(6) 0.017(4) 0.040(7)
C48 0.071(5) 0.131(9) 0.053(5) 0.023(5) 0.033(4) 0.048(6)
C49 0.054(4) 0.074(4) 0.021(3) 0.009(3) 0.006(3) 0.044(4)
C50 0.074(4) 0.066(4) 0.025(3) -0.011(3) -0.009(3) 0.045(4)
C51 0.127(8) 0.105(8) 0.043(5) -0.023(5) -0.005(5) 0.083(7)
C52 0.170(12) 0.056(6) 0.068(7) -0.032(5) -0.055(7) 0.056(7)
C53 0.157(10) 0.045(4) 0.048(5) -0.012(4) -0.045(6) 0.033(5)
C54 0.081(5) 0.038(3) 0.036(4) 0.003(3) -0.028(3) 0.006(3)
C55 0.103(9) 0.28(2) 0.100(10) 0.009(12) -0.015(8) 0.109(12)
C56 0.092(7) 0.093(7) 0.082(7) 0.013(6) 0.020(6) 0.049(6)

loop_
_atom_type_symbol
_atom_type_description
_atom_type_scat_dispersion_real
_atom_type_scat_dispersion_imag
_atom_type_scat_source
C C 0.0033 0.0016 'International Tables Vol C Tables 4.2.6.8 and 6.1.1.4'
H H 0.0000 0.0000 'International Tables Vol C Tables 4.2.6.8 and 6.1.1.4'
N N 0.0061 0.0033 'International Tables Vol C Tables 4.2.6.8 and 6.1.1.4'
O O 0.0106 0.0060 'International Tables Vol C Tables 4.2.6.8 and 6.1.1.4'
Cl Cl 0.1484 0.1585 'International Tables Vol C Tables 4.2.6.8 and 6.1.1.4'
Co Co 0.3494 0.9721 'International Tables Vol C Tables 4.2.6.8 and 6.1.1.4'

loop_
_geom_angle_atom_site_label_1
_geom_angle_atom_site_label_2
_geom_angle_atom_site_label_3
_geom_angle
O4 Co1 O3 87.97(15)
O4 Co1 O1 81.42(15)
O3 Co1 O1 81.39(15)
O4 Co1 O5 96.51(15)
O3 Co1 O5 92.34(15)
O1 Co1 O5 173.44(15)
O4 Co1 N5 93.59(17)
O3 Co1 N5 178.40(18)
O1 Co1 N5 98.44(17)
O5 Co1 N5 87.87(16)
O4 Co1 N6 176.48(17)
O3 Co1 N6 95.52(17)
O1 Co1 N6 98.59(17)
O5 Co1 N6 83.86(16)
N5 Co1 N6 82.93(19)
O4 Co1 Co2 45.12(11)
O3 Co1 Co2 45.30(11)
O1 Co1 Co2 89.73(11)
O5 Co1 Co2 84.46(10)
N5 Co1 Co2 136.31(14)
N6 Co1 Co2 138.36(13)
O4 Co1 Co3 83.34(11)
O3 Co1 Co3 40.40(11)
O1 Co1 Co3 40.99(11)
O5 Co1 Co3 132.73(11)
N5 Co1 Co3 139.40(13)
N6 Co1 Co3 99.00(14)
Co2 Co1 Co3 62.22(2)
O4 Co1 Co4 40.73(11)
O3 Co1 Co4 83.32(11)
O1 Co1 Co4 40.70(11)
O5 Co1 Co4 136.96(11)
N5 Co1 Co4 97.61(13)
N6 Co1 Co4 139.14(13)
Co2 Co1 Co4 62.33(2)
Co3 Co1 Co4 55.20(2)
O4 Co2 O3 88.27(15)
O4 Co2 O2 81.62(16)
O3 Co2 O2 81.37(15)
O4 Co2 N4 94.27(18)
O3 Co2 N4 177.45(18)
O2 Co2 N4 98.74(17)
O4 Co2 N3 176.21(17)
O3 Co2 N3 95.51(18)
O2 Co2 N3 99.07(17)
N4 Co2 N3 81.95(19)
O4 Co2 O6 95.30(15)
O3 Co2 O6 93.58(15)
O2 Co2 O6 174.14(15)
N4 Co2 O6 86.43(17)
N3 Co2 O6 84.32(16)
O4 Co2 Co1 45.29(11)
O3 Co2 Co1 45.45(11)
O2 Co2 Co1 89.89(11)
N4 Co2 Co1 137.05(14)
N3 Co2 Co1 138.28(14)
O6 Co2 Co1 84.42(11)
O4 Co2 Co3 83.90(11)
O3 Co2 Co3 40.77(11)
O2 Co2 Co3 40.61(11)
N4 Co2 Co3 139.25(13)
N3 Co2 Co3 99.07(13)
O6 Co2 Co3 134.32(11)
Co1 Co2 Co3 62.87(2)
O4 Co2 Co4 41.01(11)
O3 Co2 Co4 83.77(11)
O2 Co2 Co4 40.62(11)
N4 Co2 Co4 97.99(13)
N3 Co2 Co4 139.50(13)
O6 Co2 Co4 136.17(11)
Co1 Co2 Co4 62.83(2)
Co3 Co2 Co4 55.51(2)
O2 Co3 O3 81.72(15)
O2 Co3 O1 88.09(15)
O3 Co3 O1 81.29(15)
O2 Co3 N7 94.25(17)
O3 Co3 N7 98.05(16)
O1 Co3 N7 177.46(17)
O2 Co3 N8 177.16(17)
O3 Co3 N8 97.90(17)
O1 Co3 N8 94.65(17)
N7 Co3 N8 83.00(18)
O2 Co3 O9 93.32(15)
O3 Co3 O9 173.92(15)
O1 Co3 O9 95.08(15)
N7 Co3 O9 85.78(17)
N8 Co3 O9 87.22(17)
O2 Co3 Co4 44.99(11)
O3 Co3 Co4 89.41(11)
O1 Co3 Co4 45.35(11)
N7 Co3 Co4 137.17(13)
N8 Co3 Co4 137.85(13)
O9 Co3 Co4 84.59(11)
O2 Co3 Co2 41.21(11)
O3 Co3 Co2 40.52(11)
O1 Co3 Co2 83.52(11)
N7 Co3 Co2 97.59(13)
N8 Co3 Co2 138.31(13)
O9 Co3 Co2 134.47(11)
Co4 Co3 Co2 62.34(2)
O2 Co3 Co1 83.56(12)
O3 Co3 Co1 40.29(11)
O1 Co3 Co1 41.00(11)
N7 Co3 Co1 138.27(13)
N8 Co3 Co1 97.99(13)
O9 Co3 Co1 135.93(11)
Co4 Co3 Co1 62.43(2)
Co2 Co3 Co1 54.91(2)
O2 Co4 O1 88.21(15)
O2 Co4 O4 81.38(16)
O1 Co4 O4 81.08(15)
O2 Co4 N9 94.69(19)
O1 Co4 N9 176.93(19)
O4 Co4 N9 100.35(17)
O2 Co4 O10 93.32(16)
O1 Co4 O10 93.80(15)
O4 Co4 O10 172.70(15)
N9 Co4 O10 85.02(17)
O2 Co4 N10 177.31(19)
O1 Co4 N10 94.42(19)
O4 Co4 N10 99.58(18)
N9 Co4 N10 82.7(2)
O10 Co4 N10 85.94(18)
O2 Co4 Co3 44.86(11)
O1 Co4 Co3 45.61(11)
O4 Co4 Co3 89.03(11)
N9 Co4 Co3 136.87(16)
O10 Co4 Co3 83.67(11)
N10 Co4 Co3 137.49(16)
O2 Co4 Co2 41.10(11)
O1 Co4 Co2 83.52(11)
O4 Co4 Co2 40.28(11)
N9 Co4 Co2 99.34(15)
O10 Co4 Co2 134.29(12)
N10 Co4 Co2 139.76(14)
Co3 Co4 Co2 62.15(2)
O2 Co4 Co1 83.45(11)
O1 Co4 Co1 40.93(11)
O4 Co4 Co1 40.15(10)
N9 Co4 Co1 140.40(14)
O10 Co4 Co1 134.56(11)
N10 Co4 Co1 98.92(15)
Co3 Co4 Co1 62.37(2)
Co2 Co4 Co1 54.84(2)
O15 Cl1 O14 96.3(12)
O15 Cl1 O13 111.9(12)
O14 Cl1 O13 108.6(11)
O15 Cl1 O16 112.9(6)
O14 Cl1 O16 114.1(7)
O13 Cl1 O16 112.2(7)
O18 Cl2 O17 112.8(10)
O18 Cl2 O20 109.2(7)
O17 Cl2 O20 123.1(8)
O18 Cl2 O19 106.1(8)
O17 Cl2 O19 99.2(7)
O20 Cl2 O19 104.1(6)
O21 Cl3 O24 114.3(7)
O21 Cl3 O22 106.2(9)
O24 Cl3 O22 106.1(5)
O21 Cl3 O23 110.3(6)
O24 Cl3 O23 109.5(4)
O22 Cl3 O23 110.4(6)
Co4 O1 Co3 89.04(15)
Co4 O1 Co1 98.37(16)
Co3 O1 Co1 98.00(16)
Co3 O2 Co4 90.14(16)
Co3 O2 Co2 98.18(16)
Co4 O2 Co2 98.27(17)
Co2 O3 Co1 89.26(15)
Co2 O3 Co3 98.70(16)
Co1 O3 Co3 99.31(16)
Co2 O4 Co1 89.60(15)
Co2 O4 Co4 98.71(17)
Co1 O4 Co4 99.12(16)
C1 O5 Co1 122.4(3)
C1 O6 Co2 120.8(3)
C8 O9 Co3 121.8(3)
C8 O10 Co4 123.7(3)
O8 N1 O7 125.3(5)
O8 N1 C5 116.9(5)
O7 N1 C5 117.8(5)
O12 N2 O11 122.8(5)
O12 N2 C12 118.6(5)
O11 N2 C12 118.6(5)
C15 N3 C19 119.0(5)
C15 N3 Co2 125.3(4)
C19 N3 Co2 115.5(4)
C20 N4 C24 119.5(5)
C20 N4 Co2 116.0(4)
C24 N4 Co2 124.3(4)
C25 N5 C29 118.9(5)
C25 N5 Co1 126.3(4)
C29 N5 Co1 114.6(4)
C34 N6 C30 120.8(5)
C34 N6 Co1 124.2(4)
C30 N6 Co1 114.3(4)
C35 N7 C39 119.1(5)
C35 N7 Co3 125.9(4)
C39 N7 Co3 114.7(3)
C44 N8 C40 119.8(5)
C44 N8 Co3 125.5(4)
C40 N8 Co3 114.7(4)
C49 N9 C45 119.0(6)
C49 N9 Co4 115.2(4)
C45 N9 Co4 125.1(5)
C54 N10 C50 120.7(6)
C54 N10 Co4 125.6(5)
C50 N10 Co4 113.5(4)
O5 C1 O6 127.0(5)
O5 C1 C2 116.6(4)
O6 C1 C2 116.3(4)
C7 C2 C3 120.4(5)
C7 C2 C1 120.5(5)
C3 C2 C1 119.1(4)
C2 C3 C4 120.4(5)
C5 C4 C3 117.4(5)
C6 C5 C4 122.4(5)
C6 C5 N1 119.3(5)
C4 C5 N1 118.3(5)
C7 C6 C5 119.2(5)
C6 C7 C2 120.1(5)
O10 C8 O9 126.0(5)
O10 C8 C9 115.6(4)
O9 C8 C9 118.3(5)
C14 C9 C10 120.8(5)
C14 C9 C8 119.6(5)
C10 C9 C8 119.5(5)
C11 C10 C9 119.7(5)
C10 C11 C12 118.1(5)
C13 C12 C11 122.9(5)
C13 C12 N2 118.2(5)
C11 C12 N2 118.9(5)
C12 C13 C14 118.1(5)
C9 C14 C13 120.3(5)
N3 C15 C16 120.6(5)
C17 C16 C15 120.0(6)
C16 C17 C18 120.3(6)
C17 C18 C19 118.5(6)
N3 C19 C18 121.5(6)
N3 C19 C20 112.9(5)
C18 C19 C20 125.2(5)
N4 C20 C21 121.4(6)
N4 C20 C19 113.4(5)
C21 C20 C19 125.0(5)
C22 C21 C20 118.4(6)
C23 C22 C21 119.6(6)
C22 C23 C24 119.9(6)
N4 C24 C23 121.1(6)
N5 C25 C26 122.6(6)
C27 C26 C25 117.7(6)
C28 C27 C26 120.4(6)
C27 C28 C29 118.6(6)
N5 C29 C28 121.6(6)
N5 C29 C30 113.4(5)
C28 C29 C30 124.8(6)
N6 C30 C31 120.0(6)
N6 C30 C29 114.5(5)
C31 C30 C29 125.4(5)
C32 C31 C30 119.5(6)
C31 C32 C33 119.4(6)
C34 C33 C32 119.5(6)
N6 C34 C33 120.3(6)
N7 C35 C36 122.1(6)
C37 C36 C35 118.2(6)
C36 C37 C38 121.2(6)
C37 C38 C39 118.5(6)
N7 C39 C38 120.8(5)
N7 C39 C40 113.6(5)
C38 C39 C40 125.4(5)
N8 C40 C41 120.4(5)
N8 C40 C39 113.6(5)
C41 C40 C39 125.4(5)
C42 C41 C40 118.6(6)
C43 C42 C41 120.4(6)
C42 C43 C44 119.2(6)
N8 C44 C43 121.6(6)
N9 C45 C46 120.9(8)
C45 C46 C47 117.7(9)
C48 C47 C46 121.8(8)
C47 C48 C49 117.4(9)
N9 C49 C48 123.2(8)
N9 C49 C50 114.1(5)
C48 C49 C50 122.5(7)
N10 C50 C51 117.1(8)
N10 C50 C49 114.3(5)
C51 C50 C49 128.4(8)
C52 C51 C50 119.1(9)
C53 C52 C51 122.1(9)
C52 C53 C54 119.1(10)
N10 C54 C53 121.7(9)
N11 C56 C55 178.6(16)

loop_
_geom_bond_atom_site_label_1
_geom_bond_atom_site_label_2
_geom_bond_distance
Co1 O4 1.876(3)
Co1 O3 1.882(4)
Co1 O1 1.903(4)
Co1 O5 1.934(4)
Co1 N5 1.938(4)
Co1 N6 1.947(4)
Co1 Co2 2.6406(9)
Co1 Co3 2.8720(10)
Co1 Co4 2.8735(9)
Co2 O4 1.871(4)
Co2 O3 1.877(4)
Co2 O2 1.900(4)
Co2 N4 1.934(5)
Co2 N3 1.939(4)
Co2 O6 1.956(4)
Co2 Co3 2.8553(10)
Co2 Co4 2.8605(9)
Co3 O2 1.878(4)
Co3 O3 1.886(4)
Co3 O1 1.902(4)
Co3 N7 1.931(5)
Co3 N8 1.942(5)
Co3 O9 1.948(4)
Co3 Co4 2.6618(10)
Co4 O2 1.882(4)
Co4 O1 1.894(4)
Co4 O4 1.899(4)
Co4 N9 1.926(5)
Co4 O10 1.931(4)
Co4 N10 1.956(5)
Cl1 O15 1.299(9)
Cl1 O14 1.311(9)
Cl1 O13 1.320(10)
Cl1 O16 1.393(7)
Cl2 O18 1.366(11)
Cl2 O17 1.372(11)
Cl2 O20 1.386(9)
Cl2 O19 1.508(9)
Cl3 O21 1.389(9)
Cl3 O24 1.417(6)
Cl3 O22 1.423(11)
Cl3 O23 1.427(6)
O5 C1 1.258(6)
O6 C1 1.272(6)
O7 N1 1.225(6)
O8 N1 1.216(6)
O9 C8 1.272(6)
O10 C8 1.271(6)
O11 N2 1.222(7)
O12 N2 1.217(7)
N1 C5 1.478(7)
N2 C12 1.474(7)
N3 C15 1.358(7)
N3 C19 1.359(7)
N4 C20 1.342(7)
N4 C24 1.353(7)
N5 C25 1.328(7)
N5 C29 1.366(7)
N6 C34 1.346(7)
N6 C30 1.351(7)
N7 C35 1.342(7)
N7 C39 1.373(7)
N8 C44 1.350(7)
N8 C40 1.359(7)
N9 C49 1.350(8)
N9 C45 1.360(8)
N10 C54 1.349(9)
N10 C50 1.363(9)
N11 C56 1.139(14)
C1 C2 1.500(7)
C2 C7 1.390(7)
C2 C3 1.395(7)
C3 C4 1.405(7)
C4 C5 1.397(8)
C5 C6 1.388(8)
C6 C7 1.378(8)
C8 C9 1.501(7)
C9 C14 1.375(8)
C9 C10 1.389(8)
C10 C11 1.387(8)
C11 C12 1.398(8)
C12 C13 1.363(9)
C13 C14 1.397(8)
C15 C16 1.386(9)
C16 C17 1.353(10)
C17 C18 1.378(10)
C18 C19 1.385(8)
C19 C20 1.479(8)
C20 C21 1.394(8)
C21 C22 1.388(10)
C22 C23 1.363(10)
C23 C24 1.379(8)
C25 C26 1.398(9)
C26 C27 1.383(10)
C27 C28 1.383(10)
C28 C29 1.383(8)
C29 C30 1.468(8)
C30 C31 1.395(8)
C31 C32 1.366(10)
C32 C33 1.390(10)
C33 C34 1.380(8)
C35 C36 1.396(9)
C36 C37 1.360(9)
C37 C38 1.385(9)
C38 C39 1.387(8)
C39 C40 1.473(8)
C40 C41 1.391(8)
C41 C42 1.386(9)
C42 C43 1.366(10)
C43 C44 1.368(9)
C45 C46 1.373(11)
C46 C47 1.399(16)
C47 C48 1.358(16)
C48 C49 1.358(10)
C49 C50 1.452(10)
C50 C51 1.427(10)
C51 C52 1.366(16)
C52 C53 1.314(16)
C53 C54 1.365(12)
C55 C56 1.415(17)
